data_4342695
loop_
_publ_author_name
'Gupta, Arvind K.'
'Yadav, Ashok'
'Srivastava, Anant Kumar'
'Ramya, Kormathmadam Raghupathy'
'Paithankar, Harshad'
'Nandi, Shyamapada'
'Chugh, Jeetender'
'Boomishankar, Ramamoorthy'

_publ_section_title
;
 A Neutral Cluster Cage with a Tetrahedral [Pd12IIL6] Framework: Crystal
 Structures and Host--Guest Studies
;
_journal_name_full 'Inorganic chemistry'
_journal_page_first 150317143949001
_journal_paper_doi 10.1021/ic502798r
_journal_year 2015
_chemical_formula_moiety 'C48 H84 N12 O28 P4 Pd12, (C7H8), (C2H6SO)'
_chemical_formula_sum 'C57 H98 N12 O29 P4 Pd12 S'
_chemical_formula_weight 2848.21
_space_group_crystal_system monoclinic
_space_group_IT_number 14
_space_group_name_Hall '-P 2ybc'
_space_group_name_H-M_alt 'P 1 21/c 1'
_atom_sites_solution_hydrogens geom
_audit_creation_method SHELXL-2013
_cell_angle_alpha 90
_cell_angle_beta 108.407(2)
_cell_angle_gamma 90
_cell_formula_units_Z 4
_cell_length_a 21.4768(11)
_cell_length_b 28.3891(14)
_cell_length_c 17.6626(8)
_cell_measurement_reflns_used 5651
_cell_measurement_temperature 100(2)
_cell_measurement_theta_max 26.10
_cell_measurement_theta_min 2.30
_cell_volume 10218.0(9)
_computing_cell_refinement 'Bruker SAINT'
_computing_data_collection 'Bruker APEX2'
_computing_data_reduction 'Bruker SAINT'
_computing_molecular_graphics 'Bruker SHELXTL'
_computing_publication_material 'Bruker SHELXTL'
_computing_structure_refinement 'SHELXL-2013 (Sheldrick, 2013)'
_computing_structure_solution 'SHELXS-97 (Sheldrick, 2008)'
_diffrn_ambient_temperature 100(2)
_diffrn_measured_fraction_theta_full 0.951
_diffrn_measured_fraction_theta_max 0.973
_diffrn_measurement_device_type 'Bruker APEX-II CCD'
_diffrn_measurement_method '\f and \w scans'
_diffrn_radiation_type MoK\a
_diffrn_radiation_wavelength 0.71073
_diffrn_reflns_av_R_equivalents 0.0930
_diffrn_reflns_av_unetI/netI 0.0882
_diffrn_reflns_Laue_measured_fraction_full 0.951
_diffrn_reflns_Laue_measured_fraction_max 0.973
_diffrn_reflns_limit_h_max 22
_diffrn_reflns_limit_h_min -25
_diffrn_reflns_limit_k_max 33
_diffrn_reflns_limit_k_min -33
_diffrn_reflns_limit_l_max 19
_diffrn_reflns_limit_l_min -21
_diffrn_reflns_number 72749
_diffrn_reflns_point_group_measured_fraction_full 0.951
_diffrn_reflns_point_group_measured_fraction_max 0.973
_diffrn_reflns_theta_full 25.242
_diffrn_reflns_theta_max 25.027
_diffrn_reflns_theta_min 4.079
_exptl_absorpt_coefficient_mu 2.207
_exptl_absorpt_correction_T_max 0.7457
_exptl_absorpt_correction_T_min 0.6635
_exptl_absorpt_correction_type multi-scan
_exptl_absorpt_process_details SADABS
_exptl_crystal_colour orange
_exptl_crystal_density_diffrn 1.851
_exptl_crystal_description prism
_exptl_crystal_F_000 5536
_exptl_crystal_size_max 0.19
_exptl_crystal_size_mid 0.13
_exptl_crystal_size_min 0.12
_platon_squeeze_details
;
;
_refine_diff_density_max 1.925
_refine_diff_density_min -1.064
_refine_diff_density_rms 0.171
_refine_ls_extinction_method none
_refine_ls_goodness_of_fit_ref 0.974
_refine_ls_hydrogen_treatment constr
_refine_ls_matrix_type full
_refine_ls_number_parameters 1003
_refine_ls_number_reflns 17570
_refine_ls_number_restraints 38
_refine_ls_restrained_S_all 0.974
_refine_ls_R_factor_all 0.0722
_refine_ls_R_factor_gt 0.0452
_refine_ls_shift/su_max 0.001
_refine_ls_shift/su_mean 0.000
_refine_ls_structure_factor_coef Fsqd
_refine_ls_weighting_details 'w=1/[\s^2^(Fo^2^)+(0.0427P)^2^] where P=(Fo^2^+2Fc^2^)/3'
_refine_ls_weighting_scheme calc
_refine_ls_wR_factor_gt 0.0980
_refine_ls_wR_factor_ref 0.1058
_reflns_Friedel_coverage 0.000
_reflns_number_gt 12149
_reflns_number_total 17570
_reflns_threshold_expression 'I > 2\s(I)'
_cod_data_source_file 2_Toluene.cif
_cod_data_source_block Toluene_outside_cage
_cod_depositor_comments
;
 Updating space group information.

 Antanas Vaitkus,
 2018-06-07
;
_cod_database_code 4342695
_shelx_space_group_comment
;
The symmetry employed for this shelxl refinement is uniquely defined
by the following loop, which should always be used as a source of
symmetry information in preference to the above space-group names.
They are only intended as comments.
;
_shelx_f_calc_maximum 1194.85
_shelx_f_squared_multiplier 1.000

loop_
_space_group_symop_id
_space_group_symop_operation_xyz
1 x,y,z
2 -x,y+1/2,-z+1/2
3 -x,-y,-z
4 x,-y+1/2,z+1/2

loop_
_atom_site_label
_atom_site_type_symbol
_atom_site_fract_x
_atom_site_fract_y
_atom_site_fract_z
_atom_site_U_iso_or_equiv
_atom_site_adp_type
_atom_site_occupancy
_atom_site_site_symmetry_order
_atom_site_calc_flag
_atom_site_refinement_flags_posn
_atom_site_refinement_flags_adp
_atom_site_refinement_flags_occupancy
_atom_site_disorder_assembly
_atom_site_disorder_group
Pd1 Pd 0.68439(3) 0.22201(2) 0.47993(3) 0.01357(14) Uani 1 1 d . . . . .
Pd2 Pd 0.63858(3) 0.26771(2) 0.61714(3) 0.01412(14) Uani 1 1 d . . . . .
Pd3 Pd 0.56117(3) 0.28923(2) 0.43990(3) 0.01419(14) Uani 1 1 d . . . . .
Pd4 Pd 0.98829(3) 0.35795(2) 0.54910(3) 0.01674(14) Uani 1 1 d . . . . .
Pd5 Pd 0.90573(3) 0.28104(2) 0.43737(3) 0.01460(14) Uani 1 1 d . . . . .
Pd6 Pd 0.90829(3) 0.38442(2) 0.37498(3) 0.01535(14) Uani 1 1 d . . . . .
Pd7 Pd 0.90882(3) 0.43242(2) 0.77932(3) 0.01722(14) Uani 1 1 d . . . . .
Pd8 Pd 0.78637(3) 0.49876(2) 0.73705(3) 0.01518(14) Uani 1 1 d . . . . .
Pd9 Pd 0.78000(3) 0.39909(2) 0.80885(3) 0.01463(14) Uani 1 1 d . . . . .
Pd10 Pd 0.65490(3) 0.53993(2) 0.43628(3) 0.01349(14) Uani 1 1 d . . . . .
Pd11 Pd 0.70196(3) 0.49823(2) 0.30156(3) 0.01463(14) Uani 1 1 d . . . . .
Pd12 Pd 0.57199(3) 0.46133(2) 0.32548(3) 0.01347(14) Uani 1 1 d . . . . .
P1 P 0.56969(10) 0.20276(7) 0.50946(12) 0.0159(4) Uani 1 1 d . . . . .
P2 P 1.01264(10) 0.32423(7) 0.41592(12) 0.0178(5) Uani 1 1 d . . . . .
P3 P 0.85684(10) 0.47136(7) 0.88719(11) 0.0171(5) Uani 1 1 d . . . . .
P4 P 0.59086(10) 0.54998(7) 0.27690(11) 0.0159(5) Uani 1 1 d . . . . .
O11 O 0.5281(3) 0.16138(18) 0.5083(3) 0.0217(13) Uani 1 1 d . . . . .
O21 O 1.0677(3) 0.31222(18) 0.3878(3) 0.0250(13) Uani 1 1 d . . . . .
O31 O 0.8803(3) 0.49163(19) 0.9680(3) 0.0257(14) Uani 1 1 d . . . . .
O41 O 0.5542(3) 0.58605(18) 0.2213(3) 0.0233(13) Uani 1 1 d . . . . .
N1 N 0.5490(3) 0.2569(2) 0.5363(3) 0.0147(14) Uani 1 1 d . . . . .
C11 C 0.4893(4) 0.2678(3) 0.5593(5) 0.0205(19) Uani 1 1 d . . . . .
H11 H 0.4921 0.3015 0.5766 0.025 Uiso 1 1 calc R U . . .
C12 C 0.4862(5) 0.2372(3) 0.6298(5) 0.033(2) Uani 1 1 d . . . . .
H12A H 0.4838 0.2039 0.6145 0.050 Uiso 1 1 calc R U . . .
H12B H 0.4472 0.2456 0.6444 0.050 Uiso 1 1 calc R U . . .
H12C H 0.5257 0.2425 0.6756 0.050 Uiso 1 1 calc R U . . .
C13 C 0.4262(4) 0.2620(3) 0.4877(5) 0.033(2) Uani 1 1 d . . . . .
H13A H 0.4282 0.2827 0.4441 0.049 Uiso 1 1 calc R U . . .
H13B H 0.3880 0.2703 0.5039 0.049 Uiso 1 1 calc R U . . .
H13C H 0.4223 0.2292 0.4695 0.049 Uiso 1 1 calc R U . . .
N2 N 0.5862(3) 0.22181(19) 0.4261(3) 0.0112(13) Uani 1 1 d . . . . .
C21 C 0.5602(4) 0.1997(3) 0.3461(4) 0.0177(18) Uani 1 1 d . . . . .
H21 H 0.5764 0.2184 0.3082 0.021 Uiso 1 1 calc R U . . .
C22 C 0.5866(4) 0.1491(3) 0.3480(5) 0.026(2) Uani 1 1 d . . . . .
H22A H 0.6334 0.1486 0.3787 0.039 Uiso 1 1 calc R U . . .
H22B H 0.5805 0.1384 0.2934 0.039 Uiso 1 1 calc R U . . .
H22C H 0.5626 0.1282 0.3732 0.039 Uiso 1 1 calc R U . . .
C23 C 0.4847(4) 0.2013(3) 0.3160(4) 0.022(2) Uani 1 1 d . . . . .
H23A H 0.4674 0.1833 0.3524 0.033 Uiso 1 1 calc R U . . .
H23B H 0.4686 0.1874 0.2625 0.033 Uiso 1 1 calc R U . . .
H23C H 0.4699 0.2340 0.3139 0.033 Uiso 1 1 calc R U . . .
N3 N 0.6495(3) 0.20521(19) 0.5691(3) 0.0138(14) Uani 1 1 d . . . . .
C31 C 0.6835(4) 0.1688(3) 0.6283(4) 0.0183(18) Uani 1 1 d . . . . .
H31 H 0.7293 0.1799 0.6554 0.022 Uiso 1 1 calc R U . . .
C32 C 0.6878(5) 0.1221(3) 0.5851(5) 0.029(2) Uani 1 1 d . . . . .
H32A H 0.6435 0.1100 0.5588 0.044 Uiso 1 1 calc R U . . .
H32B H 0.7128 0.0990 0.6240 0.044 Uiso 1 1 calc R U . . .
H32C H 0.7098 0.1278 0.5450 0.044 Uiso 1 1 calc R U . . .
C33 C 0.6501(4) 0.1632(3) 0.6911(5) 0.026(2) Uani 1 1 d . . . . .
H33A H 0.6524 0.1929 0.7200 0.038 Uiso 1 1 calc R U . . .
H33B H 0.6721 0.1383 0.7286 0.038 Uiso 1 1 calc R U . . .
H33C H 0.6040 0.1546 0.6655 0.038 Uiso 1 1 calc R U . . .
N4 N 1.0013(3) 0.2963(2) 0.4962(4) 0.0196(15) Uani 1 1 d . . . . .
C41 C 1.0495(4) 0.2594(3) 0.5405(6) 0.036(2) Uani 1 1 d . . . . .
H41 H 1.0533 0.2351 0.5012 0.043 Uiso 1 1 calc R U . . .
C42 C 1.0301(6) 0.2363(5) 0.6020(7) 0.070(4) Uani 1 1 d . . . . .
H42A H 0.9877 0.2207 0.5781 0.106 Uiso 1 1 calc R U . . .
H42B H 1.0261 0.2596 0.6411 0.106 Uiso 1 1 calc R U . . .
H42C H 1.0632 0.2128 0.6286 0.106 Uiso 1 1 calc R U . . .
C43 C 1.1184(5) 0.2819(4) 0.5791(8) 0.067(4) Uani 1 1 d . . . . .
H43A H 1.1179 0.3010 0.6251 0.101 Uiso 1 1 calc R U . . .
H43B H 1.1292 0.3019 0.5398 0.101 Uiso 1 1 calc R U . . .
H43C H 1.1513 0.2569 0.5966 0.101 Uiso 1 1 calc R U . . .
N5 N 0.9333(3) 0.3181(2) 0.3561(3) 0.0147(14) Uani 1 1 d . . . . .
C51 C 0.9117(4) 0.2997(3) 0.2720(4) 0.0176(18) Uani 1 1 d . . . . .
H51 H 0.8627 0.3004 0.2526 0.021 Uiso 1 1 calc R U . . .
C52 C 0.9322(5) 0.2501(3) 0.2672(5) 0.032(2) Uani 1 1 d . . . . .
H52A H 0.9801 0.2477 0.2898 0.048 Uiso 1 1 calc R U . . .
H52B H 0.9185 0.2400 0.2113 0.048 Uiso 1 1 calc R U . . .
H52C H 0.9116 0.2298 0.2974 0.048 Uiso 1 1 calc R U . . .
C53 C 0.9350(5) 0.3320(3) 0.2188(5) 0.030(2) Uani 1 1 d . . . . .
H53A H 0.9831 0.3335 0.2379 0.045 Uiso 1 1 calc R U . . .
H53B H 0.9169 0.3636 0.2198 0.045 Uiso 1 1 calc R U . . .
H53C H 0.9202 0.3198 0.1641 0.045 Uiso 1 1 calc R U . . .
N6 N 1.0018(3) 0.3795(2) 0.4472(3) 0.0152(14) Uani 1 1 d . . . . .
C61 C 1.0464(4) 0.4209(3) 0.4514(5) 0.023(2) Uani 1 1 d . . . . .
H61 H 1.0275 0.4484 0.4720 0.028 Uiso 1 1 calc R U . . .
C62 C 1.0490(4) 0.4335(3) 0.3709(5) 0.030(2) Uani 1 1 d . . . . .
H62A H 1.0777 0.4609 0.3750 0.045 Uiso 1 1 calc R U . . .
H62B H 1.0047 0.4411 0.3360 0.045 Uiso 1 1 calc R U . . .
H62C H 1.0663 0.4068 0.3486 0.045 Uiso 1 1 calc R U . . .
C63 C 1.1138(4) 0.4115(3) 0.5095(5) 0.032(2) Uani 1 1 d . . . . .
H63A H 1.1332 0.3842 0.4915 0.047 Uiso 1 1 calc R U . . .
H63B H 1.1102 0.4051 0.5625 0.047 Uiso 1 1 calc R U . . .
H63C H 1.1418 0.4392 0.5123 0.047 Uiso 1 1 calc R U . . .
N7 N 0.8747(3) 0.4152(2) 0.8696(3) 0.0179(15) Uani 1 1 d . . . . .
C71 C 0.9113(4) 0.3792(3) 0.9303(5) 0.037(3) Uani 1 1 d . . . . .
H71 H 0.9061 0.3482 0.9021 0.045 Uiso 1 1 calc R U . . .
C72 C 0.8803(5) 0.3743(3) 0.9958(5) 0.042(3) Uani 1 1 d . . . . .
H72A H 0.8876 0.4032 1.0277 0.062 Uiso 1 1 calc R U . . .
H72B H 0.9001 0.3476 1.0301 0.062 Uiso 1 1 calc R U . . .
H72C H 0.8330 0.3690 0.9720 0.062 Uiso 1 1 calc R U . . .
C73 C 0.9851(6) 0.3917(4) 0.9559(7) 0.066(4) Uani 1 1 d . . . . .
H73A H 0.9994 0.3939 0.9086 0.099 Uiso 1 1 calc R U . . .
H73B H 1.0103 0.3671 0.9916 0.099 Uiso 1 1 calc R U . . .
H73C H 0.9922 0.4220 0.9839 0.099 Uiso 1 1 calc R U . . .
N8 N 0.8789(3) 0.4945(2) 0.8109(3) 0.0177(15) Uani 1 1 d . . . . .
C81 C 0.9225(4) 0.5371(3) 0.8162(5) 0.024(2) Uani 1 1 d . . . . .
H81 H 0.9233 0.5438 0.7609 0.029 Uiso 1 1 calc R U . . .
C82 C 0.9929(4) 0.5256(3) 0.8669(6) 0.040(3) Uani 1 1 d . . . . .
H82A H 0.9928 0.5119 0.9178 0.059 Uiso 1 1 calc R U . . .
H82B H 1.0191 0.5546 0.8772 0.059 Uiso 1 1 calc R U . . .
H82C H 1.0120 0.5031 0.8384 0.059 Uiso 1 1 calc R U . . .
C83 C 0.8944(4) 0.5805(3) 0.8439(5) 0.035(2) Uani 1 1 d . . . . .
H83A H 0.8499 0.5863 0.8079 0.052 Uiso 1 1 calc R U . . .
H83B H 0.9222 0.6078 0.8435 0.052 Uiso 1 1 calc R U . . .
H83C H 0.8928 0.5753 0.8981 0.052 Uiso 1 1 calc R U . . .
N9 N 0.7757(3) 0.4679(2) 0.8349(3) 0.0172(15) Uani 1 1 d . . . . .
C91 C 0.7200(4) 0.4847(3) 0.8621(5) 0.0234(19) Uani 1 1 d . . . . .
H91 H 0.6782 0.4780 0.8184 0.028 Uiso 1 1 calc R U . . .
C92 C 0.7179(5) 0.4572(3) 0.9372(5) 0.032(2) Uani 1 1 d . . . . .
H92A H 0.7117 0.4235 0.9245 0.049 Uiso 1 1 calc R U . . .
H92B H 0.6813 0.4688 0.9540 0.049 Uiso 1 1 calc R U . . .
H92C H 0.7592 0.4619 0.9804 0.049 Uiso 1 1 calc R U . . .
C93 C 0.7238(5) 0.5374(3) 0.8767(5) 0.037(2) Uani 1 1 d . . . . .
H93A H 0.7650 0.5451 0.9184 0.056 Uiso 1 1 calc R U . . .
H93B H 0.6866 0.5474 0.8938 0.056 Uiso 1 1 calc R U . . .
H93C H 0.7222 0.5538 0.8273 0.056 Uiso 1 1 calc R U . . .
N10 N 0.5665(3) 0.5297(2) 0.3537(3) 0.0135(14) Uani 1 1 d . . . . .
C101 C 0.5063(3) 0.5459(3) 0.3713(5) 0.0168(17) Uani 1 1 d . . . . .
H101 H 0.5039 0.5281 0.4191 0.020 Uiso 1 1 calc R U . . .
C102 C 0.5119(4) 0.5977(3) 0.3928(5) 0.026(2) Uani 1 1 d . . . . .
H10A H 0.5526 0.6032 0.4365 0.040 Uiso 1 1 calc R U . . .
H10B H 0.4743 0.6071 0.4095 0.040 Uiso 1 1 calc R U . . .
H10C H 0.5123 0.6163 0.3462 0.040 Uiso 1 1 calc R U . . .
C103 C 0.4458(4) 0.5339(3) 0.3029(5) 0.0212(19) Uani 1 1 d . . . . .
H10D H 0.4474 0.5502 0.2546 0.032 Uiso 1 1 calc R U . . .
H10E H 0.4067 0.5439 0.3158 0.032 Uiso 1 1 calc R U . . .
H10F H 0.4441 0.4998 0.2937 0.032 Uiso 1 1 calc R U . . .
N11 N 0.6699(3) 0.5598(2) 0.3327(3) 0.0145(14) Uani 1 1 d . . . . .
C111 C 0.7093(4) 0.6035(3) 0.3330(5) 0.023(2) Uani 1 1 d . . . . .
H111 H 0.7549 0.5977 0.3694 0.028 Uiso 1 1 calc R U . . .
C112 C 0.7135(5) 0.6130(3) 0.2503(5) 0.032(2) Uani 1 1 d . U . . .
H11A H 0.7313 0.5853 0.2314 0.048 Uiso 1 1 calc R U . . .
H11B H 0.7424 0.6401 0.2525 0.048 Uiso 1 1 calc R U . . .
H11C H 0.6696 0.6200 0.2137 0.048 Uiso 1 1 calc R U . . .
C113 C 0.6812(4) 0.6459(3) 0.3662(5) 0.029(2) Uani 1 1 d . . . . .
H11D H 0.6370 0.6530 0.3305 0.044 Uiso 1 1 calc R U . . .
H11E H 0.7097 0.6733 0.3696 0.044 Uiso 1 1 calc R U . . .
H11F H 0.6791 0.6383 0.4194 0.044 Uiso 1 1 calc R U . . .
N12 N 0.6043(3) 0.4959(2) 0.2454(3) 0.0162(15) Uani 1 1 d . . . . .
C121 C 0.5815(4) 0.4786(3) 0.1607(4) 0.029(2) Uani 1 1 d . . . . .
H121 H 0.5966 0.4453 0.1607 0.034 Uiso 1 1 calc R U . . .
C122 C 0.5054(5) 0.4787(4) 0.1271(5) 0.043(3) Uani 1 1 d . . . . .
H12D H 0.4874 0.4615 0.1636 0.064 Uiso 1 1 calc R U . . .
H12E H 0.4913 0.4634 0.0747 0.064 Uiso 1 1 calc R U . . .
H12F H 0.4894 0.5113 0.1217 0.064 Uiso 1 1 calc R U . . .
C123 C 0.6117(5) 0.5073(3) 0.1080(5) 0.033(2) Uani 1 1 d . . . . .
H12G H 0.5977 0.5402 0.1070 0.050 Uiso 1 1 calc R U . . .
H12H H 0.5972 0.4945 0.0537 0.050 Uiso 1 1 calc R U . . .
H12I H 0.6597 0.5056 0.1296 0.050 Uiso 1 1 calc R U . . .
O1 O 0.7173(2) 0.24121(17) 0.3856(3) 0.0163(12) Uani 1 1 d . . . . .
O2 O 0.8094(3) 0.27001(18) 0.3713(3) 0.0180(12) Uani 1 1 d . . . . .
O3 O 0.7831(3) 0.22124(18) 0.5413(3) 0.0190(12) Uani 1 1 d . . . . .
O4 O 0.8771(2) 0.24583(17) 0.5233(3) 0.0173(12) Uani 1 1 d . . . . .
C1 C 0.7766(4) 0.2511(3) 0.4103(4) 0.0175(18) Uani 1 1 d . . . . .
C2 C 0.8154(4) 0.2382(3) 0.4998(5) 0.0207(19) Uani 1 1 d . . . . .
O5 O 0.7325(2) 0.27600(17) 0.6953(3) 0.0189(13) Uani 1 1 d . . . . .
O6 O 0.7899(3) 0.32954(17) 0.7803(3) 0.0205(13) Uani 1 1 d . . . . .
O7 O 0.6243(2) 0.33144(17) 0.6653(3) 0.0186(13) Uani 1 1 d . . . . .
O8 O 0.6837(2) 0.38645(17) 0.7451(3) 0.0172(12) Uani 1 1 d . . . . .
C3 C 0.7381(4) 0.3143(3) 0.7304(4) 0.0148(17) Uani 1 1 d . . . . .
C4 C 0.6760(4) 0.3467(3) 0.7115(4) 0.0175(18) Uani 1 1 d . . . . .
O9 O 0.9702(3) 0.33615(18) 0.6517(3) 0.0238(13) Uani 1 1 d . . . . .
O10 O 0.9362(3) 0.36768(17) 0.7478(3) 0.0208(13) Uani 1 1 d . . . . .
O11L O 0.9738(3) 0.42350(17) 0.5911(3) 0.0211(13) Uani 1 1 d . . . . .
O12 O 0.9403(3) 0.45438(18) 0.6870(3) 0.0266(14) Uani 1 1 d . . . . .
C5 C 0.9547(4) 0.3702(3) 0.6869(5) 0.0228(19) Uani 1 1 d . . . . .
C6 C 0.9565(4) 0.4199(3) 0.6520(4) 0.0192(18) Uani 1 1 d . . . . .
O13 O 0.8136(3) 0.38578(18) 0.2981(3) 0.0230(13) Uani 1 1 d . . . . .
O14 O 0.7290(3) 0.43553(18) 0.2653(3) 0.0217(13) Uani 1 1 d . . . . .
O15 O 0.8867(3) 0.45293(17) 0.3973(3) 0.0217(13) Uani 1 1 d . . . . .
O16 O 0.8008(3) 0.50148(18) 0.3648(3) 0.0236(13) Uani 1 1 d . . . . .
C7 C 0.7875(4) 0.4257(3) 0.3044(5) 0.0206(19) Uani 1 1 d . . . . .
C8 C 0.8280(4) 0.4628(3) 0.3610(5) 0.0202(19) Uani 1 1 d . . . . .
O17 O 0.5414(3) 0.42925(17) 0.4123(3) 0.0188(12) Uani 1 1 d . . . . .
O18 O 0.5380(3) 0.35741(17) 0.4608(3) 0.0178(12) Uani 1 1 d . . . . .
O19 O 0.5775(3) 0.39215(17) 0.2919(3) 0.0190(12) Uani 1 1 d . . . . .
O20 O 0.5749(3) 0.32021(17) 0.3404(3) 0.0168(12) Uani 1 1 d . . . . .
C9 C 0.5484(3) 0.3848(3) 0.4109(4) 0.0147(17) Uani 1 1 d . . . . .
C10 C 0.5683(4) 0.3646(3) 0.3425(4) 0.0149(17) Uani 1 1 d . . . . .
O21L O 0.6352(3) 0.51791(18) 0.5376(3) 0.0192(13) Uani 1 1 d . . . . .
O22 O 0.6908(3) 0.50031(19) 0.6640(3) 0.0228(13) Uani 1 1 d . . . . .
O23 O 0.7475(2) 0.54979(17) 0.5157(3) 0.0182(12) Uani 1 1 d . . . . .
O24 O 0.8031(3) 0.53023(18) 0.6406(3) 0.0213(13) Uani 1 1 d . . . . .
C11L C 0.6875(4) 0.5162(3) 0.5950(5) 0.0199(19) Uani 1 1 d . . . . .
C12L C 0.7510(4) 0.5331(3) 0.5827(4) 0.0193(18) Uani 1 1 d . . . . .
C1S C 0.1354(5) 0.0379(3) 0.3201(6) 0.079(4) Uiso 1 1 d G U . . .
C2S C 0.1411(5) 0.0618(4) 0.3906(5) 0.104(5) Uiso 1 1 d G U . . .
H2S H 0.1504 0.0449 0.4394 0.125 Uiso 1 1 calc R U . . .
C3S C 0.1334(6) 0.1104(4) 0.3899(5) 0.145(7) Uiso 1 1 d G U . . .
H3S H 0.1374 0.1268 0.4381 0.174 Uiso 1 1 calc R U . . .
C4S C 0.1199(5) 0.1351(3) 0.3185(7) 0.123(6) Uiso 1 1 d G U . . .
H4S H 0.1146 0.1684 0.3180 0.148 Uiso 1 1 calc R U . . .
C5S C 0.1141(5) 0.1112(3) 0.2480(5) 0.079(4) Uiso 1 1 d G U . . .
H5S H 0.1049 0.1281 0.1992 0.095 Uiso 1 1 calc R U . . .
C6S C 0.1218(5) 0.0626(3) 0.2487(5) 0.096(5) Uiso 1 1 d G U . . .
H6S H 0.1179 0.0462 0.2005 0.116 Uiso 1 1 calc R U . . .
C7S C 0.1483(8) -0.0164(5) 0.3229(10) 0.116(6) Uiso 1 1 d . U . . .
H7S1 H 0.1420 -0.0281 0.2688 0.174 Uiso 1 1 calc R U . . .
H7S2 H 0.1176 -0.0323 0.3453 0.174 Uiso 1 1 calc R U . . .
H7S3 H 0.1934 -0.0228 0.3565 0.174 Uiso 1 1 calc R U . . .
S1G S 0.7747(10) 0.3843(7) 0.5032(11) 0.248(6) Uiso 0.644(10) 1 d D U P A 1
O1G O 0.7446(18) 0.4325(13) 0.4572(18) 0.248(6) Uiso 0.644(10) 1 d D U P A 1
C1G C 0.803(2) 0.3511(14) 0.563(3) 0.248(6) Uiso 0.644(10) 1 d D U P A 1
H1G1 H 0.8384 0.3657 0.6050 0.372 Uiso 0.644(10) 1 calc R U P A 1
H1G2 H 0.8197 0.3246 0.5398 0.372 Uiso 0.644(10) 1 calc R U P A 1
H1G3 H 0.7691 0.3396 0.5852 0.372 Uiso 0.644(10) 1 calc R U P A 1
C2G C 0.7147(16) 0.3661(17) 0.498(3) 0.248(6) Uiso 0.644(10) 1 d D U P A 1
H2G1 H 0.6807 0.3825 0.4562 0.372 Uiso 0.644(10) 1 calc R U P A 1
H2G2 H 0.7066 0.3704 0.5494 0.372 Uiso 0.644(10) 1 calc R U P A 1
H2G3 H 0.7138 0.3325 0.4856 0.372 Uiso 0.644(10) 1 calc R U P A 1
S2G S 0.7404(17) 0.4094(11) 0.549(2) 0.248(6) Uiso 0.356(10) 1 d D U P A 2
O2G O 0.714(3) 0.396(2) 0.455(3) 0.248(6) Uiso 0.356(10) 1 d D U P A 2
C3G C 0.775(3) 0.401(3) 0.629(3) 0.248(6) Uiso 0.356(10) 1 d D U P A 2
H3G1 H 0.7911 0.4308 0.6553 0.372 Uiso 0.356(10) 1 calc R U P A 2
H3G2 H 0.8116 0.3799 0.6322 0.372 Uiso 0.356(10) 1 calc R U P A 2
H3G3 H 0.7454 0.3861 0.6544 0.372 Uiso 0.356(10) 1 calc R U P A 2
C4G C 0.685(2) 0.393(3) 0.564(4) 0.248(6) Uiso 0.356(10) 1 d D U P A 2
H4G1 H 0.6482 0.3932 0.5142 0.372 Uiso 0.356(10) 1 calc R U P A 2
H4G2 H 0.6747 0.4141 0.6028 0.372 Uiso 0.356(10) 1 calc R U P A 2
H4G3 H 0.6927 0.3613 0.5856 0.372 Uiso 0.356(10) 1 calc R U P A 2

loop_
_atom_site_aniso_label
_atom_site_aniso_U_11
_atom_site_aniso_U_22
_atom_site_aniso_U_33
_atom_site_aniso_U_23
_atom_site_aniso_U_13
_atom_site_aniso_U_12
Pd1 0.0139(3) 0.0163(3) 0.0120(3) 0.0005(2) 0.0062(3) -0.0021(2)
Pd2 0.0144(3) 0.0151(3) 0.0128(3) -0.0011(2) 0.0041(3) 0.0005(2)
Pd3 0.0164(3) 0.0138(3) 0.0135(3) -0.0007(2) 0.0064(3) -0.0014(2)
Pd4 0.0155(3) 0.0181(3) 0.0180(3) 0.0009(3) 0.0073(3) -0.0042(3)
Pd5 0.0137(3) 0.0154(3) 0.0169(3) 0.0000(2) 0.0081(3) -0.0013(2)
Pd6 0.0126(3) 0.0146(3) 0.0189(3) -0.0029(2) 0.0051(3) 0.0000(2)
Pd7 0.0163(3) 0.0194(3) 0.0163(3) 0.0001(3) 0.0057(3) -0.0025(3)
Pd8 0.0139(3) 0.0194(3) 0.0112(3) 0.0019(2) 0.0025(3) -0.0025(2)
Pd9 0.0145(3) 0.0160(3) 0.0128(3) -0.0002(2) 0.0033(3) -0.0014(2)
Pd10 0.0120(3) 0.0154(3) 0.0123(3) 0.0027(2) 0.0027(2) 0.0003(2)
Pd11 0.0112(3) 0.0157(3) 0.0160(3) -0.0018(2) 0.0030(3) 0.0007(2)
Pd12 0.0133(3) 0.0139(3) 0.0136(3) 0.0008(2) 0.0048(3) 0.0007(2)
P1 0.0159(11) 0.0169(10) 0.0162(10) 0.0003(8) 0.0068(9) -0.0025(8)
P2 0.0153(11) 0.0174(10) 0.0238(11) 0.0031(9) 0.0107(9) 0.0002(8)
P3 0.0164(11) 0.0206(11) 0.0117(9) 0.0001(8) 0.0008(9) -0.0024(9)
P4 0.0133(10) 0.0188(10) 0.0136(10) 0.0042(8) 0.0015(9) 0.0002(8)
O11 0.027(3) 0.021(3) 0.019(3) -0.003(2) 0.010(3) -0.010(2)
O21 0.017(3) 0.023(3) 0.040(3) 0.003(3) 0.016(3) 0.002(2)
O31 0.027(3) 0.033(3) 0.013(3) -0.006(2) 0.001(3) -0.012(3)
O41 0.019(3) 0.027(3) 0.020(3) 0.012(2) 0.001(3) 0.007(2)
N1 0.015(3) 0.018(3) 0.013(3) 0.003(3) 0.008(3) 0.002(3)
C11 0.012(4) 0.022(4) 0.032(5) -0.008(4) 0.013(4) 0.002(3)
C12 0.039(6) 0.038(5) 0.026(5) -0.007(4) 0.015(5) -0.005(4)
C13 0.024(5) 0.052(6) 0.025(4) 0.005(4) 0.012(4) 0.005(4)
N2 0.013(3) 0.006(3) 0.015(3) -0.005(2) 0.005(3) -0.005(2)
C21 0.019(4) 0.025(4) 0.008(4) -0.008(3) 0.002(3) -0.003(3)
C22 0.022(5) 0.035(5) 0.020(4) -0.015(4) 0.004(4) 0.000(4)
C23 0.021(5) 0.026(5) 0.016(4) 0.001(4) 0.000(4) 0.002(4)
N3 0.022(4) 0.008(3) 0.013(3) 0.003(3) 0.007(3) 0.003(3)
C31 0.017(4) 0.019(4) 0.019(4) 0.008(3) 0.006(4) 0.004(3)
C32 0.042(6) 0.022(5) 0.027(4) 0.002(4) 0.015(4) 0.014(4)
C33 0.028(5) 0.034(5) 0.020(4) 0.015(4) 0.015(4) 0.012(4)
N4 0.009(3) 0.024(4) 0.024(3) 0.002(3) 0.001(3) 0.000(3)
C41 0.032(5) 0.031(5) 0.039(5) 0.024(4) 0.005(5) 0.002(4)
C42 0.048(7) 0.103(10) 0.071(8) 0.024(8) 0.034(7) 0.038(7)
C43 0.028(6) 0.049(7) 0.100(10) 0.023(7) -0.014(7) 0.001(5)
N5 0.015(3) 0.016(3) 0.018(3) 0.000(3) 0.013(3) 0.000(3)
C51 0.023(4) 0.021(4) 0.013(4) -0.005(3) 0.011(4) -0.003(3)
C52 0.050(6) 0.020(4) 0.030(5) -0.007(4) 0.019(5) 0.001(4)
C53 0.053(6) 0.025(5) 0.018(4) 0.003(4) 0.018(5) 0.000(4)
N6 0.016(3) 0.014(3) 0.019(3) 0.005(3) 0.010(3) -0.002(3)
C61 0.020(5) 0.018(4) 0.025(4) 0.008(4) -0.001(4) -0.008(3)
C62 0.021(5) 0.036(5) 0.033(5) 0.001(4) 0.008(4) -0.003(4)
C63 0.030(5) 0.033(5) 0.031(5) 0.000(4) 0.009(4) -0.010(4)
N7 0.022(4) 0.020(3) 0.013(3) 0.001(3) 0.008(3) -0.002(3)
C71 0.028(5) 0.042(6) 0.028(5) 0.015(4) -0.010(4) 0.006(4)
C72 0.052(7) 0.046(6) 0.018(4) 0.018(4) -0.001(5) -0.008(5)
C73 0.051(8) 0.076(9) 0.050(7) 0.001(6) -0.012(6) 0.015(6)
N8 0.018(4) 0.019(3) 0.013(3) 0.001(3) 0.001(3) -0.001(3)
C81 0.021(5) 0.033(5) 0.017(4) -0.001(4) 0.003(4) -0.014(4)
C82 0.023(5) 0.046(6) 0.046(6) -0.012(5) 0.007(5) -0.013(4)
C83 0.032(5) 0.024(5) 0.042(5) -0.009(4) 0.003(5) -0.006(4)
N9 0.020(4) 0.015(3) 0.012(3) 0.003(3) 0.000(3) -0.005(3)
C91 0.024(5) 0.027(5) 0.024(4) 0.000(4) 0.013(4) 0.006(4)
C92 0.043(6) 0.034(5) 0.028(5) 0.000(4) 0.021(5) -0.004(4)
C93 0.053(7) 0.024(5) 0.040(5) 0.001(4) 0.022(5) 0.010(4)
N10 0.011(3) 0.016(3) 0.015(3) 0.002(3) 0.006(3) -0.001(3)
C101 0.009(4) 0.021(4) 0.024(4) 0.007(3) 0.010(3) 0.006(3)
C102 0.024(5) 0.025(5) 0.034(5) 0.008(4) 0.014(4) 0.015(4)
C103 0.012(4) 0.021(4) 0.033(5) 0.004(4) 0.011(4) 0.001(3)
N11 0.013(3) 0.012(3) 0.016(3) 0.003(3) 0.002(3) 0.001(3)
C111 0.021(4) 0.014(4) 0.036(5) 0.006(4) 0.010(4) -0.002(3)
C112 0.036(5) 0.035(5) 0.030(4) 0.015(4) 0.018(4) -0.013(4)
C113 0.029(5) 0.021(5) 0.039(5) 0.000(4) 0.012(4) 0.001(4)
N12 0.013(3) 0.024(4) 0.009(3) 0.000(3) 0.000(3) -0.002(3)
C121 0.034(5) 0.044(5) 0.007(4) -0.009(4) 0.006(4) -0.004(4)
C122 0.038(6) 0.068(7) 0.017(4) -0.011(5) 0.001(5) -0.018(5)
C123 0.031(5) 0.052(6) 0.020(4) 0.004(4) 0.014(4) -0.006(5)
O1 0.012(3) 0.023(3) 0.014(3) -0.001(2) 0.005(2) -0.003(2)
O2 0.018(3) 0.024(3) 0.014(3) -0.002(2) 0.008(2) -0.005(2)
O3 0.019(3) 0.025(3) 0.015(3) 0.003(2) 0.008(3) -0.004(2)
O4 0.012(3) 0.020(3) 0.023(3) 0.004(2) 0.010(2) -0.003(2)
C1 0.021(5) 0.018(4) 0.013(4) -0.007(3) 0.006(4) -0.001(3)
C2 0.030(5) 0.012(4) 0.018(4) 0.000(3) 0.006(4) 0.002(4)
O5 0.015(3) 0.017(3) 0.021(3) -0.005(2) 0.000(2) 0.002(2)
O6 0.023(3) 0.019(3) 0.016(3) -0.006(2) 0.000(3) -0.004(2)
O7 0.015(3) 0.014(3) 0.024(3) -0.011(2) 0.003(3) 0.001(2)
O8 0.013(3) 0.023(3) 0.018(3) -0.003(2) 0.007(2) -0.005(2)
C3 0.018(4) 0.017(4) 0.009(4) 0.006(3) 0.003(3) -0.005(3)
C4 0.024(5) 0.012(4) 0.016(4) -0.008(3) 0.005(4) 0.001(3)
O9 0.032(3) 0.020(3) 0.021(3) -0.004(2) 0.012(3) -0.006(3)
O10 0.030(3) 0.015(3) 0.019(3) 0.001(2) 0.011(3) 0.000(2)
O11L 0.030(3) 0.017(3) 0.018(3) -0.002(2) 0.011(3) -0.006(2)
O12 0.034(4) 0.016(3) 0.032(3) 0.004(3) 0.013(3) 0.000(3)
C5 0.016(4) 0.030(5) 0.022(4) 0.007(4) 0.007(4) -0.001(4)
C6 0.019(4) 0.022(4) 0.018(4) 0.003(4) 0.008(4) -0.003(4)
O13 0.016(3) 0.021(3) 0.030(3) -0.012(3) 0.005(3) 0.002(2)
O14 0.014(3) 0.023(3) 0.027(3) -0.009(2) 0.004(3) 0.004(2)
O15 0.016(3) 0.018(3) 0.026(3) -0.007(2) 0.000(3) 0.002(2)
O16 0.016(3) 0.020(3) 0.032(3) -0.008(3) 0.003(3) 0.000(2)
C7 0.022(5) 0.016(4) 0.023(4) -0.008(4) 0.006(4) -0.002(4)
C8 0.016(4) 0.015(4) 0.026(4) -0.001(4) 0.001(4) 0.002(3)
O17 0.030(3) 0.011(3) 0.017(3) -0.002(2) 0.011(3) 0.005(2)
O18 0.029(3) 0.014(3) 0.014(3) 0.001(2) 0.012(3) -0.001(2)
O19 0.029(3) 0.016(3) 0.016(3) -0.002(2) 0.012(3) -0.002(2)
O20 0.025(3) 0.017(3) 0.016(3) 0.001(2) 0.018(3) 0.002(2)
C9 0.005(4) 0.022(4) 0.017(4) 0.000(3) 0.004(3) 0.000(3)
C10 0.012(4) 0.022(4) 0.015(4) 0.000(3) 0.009(3) 0.000(3)
O21L 0.015(3) 0.026(3) 0.012(3) 0.003(2) -0.004(2) -0.001(2)
O22 0.018(3) 0.033(3) 0.020(3) 0.008(3) 0.009(3) -0.001(3)
O23 0.013(3) 0.025(3) 0.016(3) 0.010(2) 0.004(2) -0.005(2)
O24 0.015(3) 0.029(3) 0.019(3) 0.006(2) 0.004(3) -0.001(2)
C11L 0.021(5) 0.020(4) 0.021(4) 0.000(4) 0.010(4) 0.001(3)
C12L 0.024(5) 0.020(4) 0.016(4) 0.001(3) 0.009(4) 0.006(4)

loop_
_atom_type_symbol
_atom_type_description
_atom_type_scat_dispersion_real
_atom_type_scat_dispersion_imag
_atom_type_scat_source
C C 0.0033 0.0016 'International Tables Vol C Tables 4.2.6.8 and 6.1.1.4'
H H 0.0000 0.0000 'International Tables Vol C Tables 4.2.6.8 and 6.1.1.4'
N N 0.0061 0.0033 'International Tables Vol C Tables 4.2.6.8 and 6.1.1.4'
O O 0.0106 0.0060 'International Tables Vol C Tables 4.2.6.8 and 6.1.1.4'
P P 0.1023 0.0942 'International Tables Vol C Tables 4.2.6.8 and 6.1.1.4'
S S 0.1246 0.1234 'International Tables Vol C Tables 4.2.6.8 and 6.1.1.4'
Pd Pd -0.9988 1.0072 'International Tables Vol C Tables 4.2.6.8 and 6.1.1.4'

loop_
_geom_angle_atom_site_label_1
_geom_angle_atom_site_label_2
_geom_angle_atom_site_label_3
_geom_angle
N3 Pd1 N2 77.0(2)
N3 Pd1 O3 99.4(2)
N2 Pd1 O3 176.4(2)
N3 Pd1 O1 177.7(2)
N2 Pd1 O1 101.1(2)
O3 Pd1 O1 82.5(2)
N3 Pd1 P1 38.55(17)
N2 Pd1 P1 38.65(17)
O3 Pd1 P1 137.78(15)
O1 Pd1 P1 139.65(14)
N3 Pd1 Pd3 79.91(17)
N2 Pd1 Pd3 38.73(15)
O3 Pd1 Pd3 141.03(15)
O1 Pd1 Pd3 97.79(14)
P1 Pd1 Pd3 54.58(4)
N3 Pd1 Pd2 38.04(16)
N2 Pd1 Pd2 80.29(17)
O3 Pd1 Pd2 96.84(15)
O1 Pd1 Pd2 140.60(14)
P1 Pd1 Pd2 54.45(4)
Pd3 Pd1 Pd2 58.850(18)
N3 Pd2 N1 77.3(2)
N3 Pd2 O7 178.2(2)
N1 Pd2 O7 101.1(2)
N3 Pd2 O5 99.4(2)
N1 Pd2 O5 176.3(2)
O7 Pd2 O5 82.29(19)
N3 Pd2 P1 38.65(18)
N1 Pd2 P1 38.69(17)
O7 Pd2 P1 139.65(14)
O5 Pd2 P1 138.02(15)
N3 Pd2 Pd3 81.07(16)
N1 Pd2 Pd3 39.85(17)
O7 Pd2 Pd3 98.12(14)
O5 Pd2 Pd3 138.57(16)
P1 Pd2 Pd3 55.25(4)
N3 Pd2 Pd1 37.84(18)
N1 Pd2 Pd1 81.58(18)
O7 Pd2 Pd1 142.90(16)
O5 Pd2 Pd1 94.84(15)
P1 Pd2 Pd1 54.57(5)
Pd3 Pd2 Pd1 60.406(18)
N1 Pd3 N2 77.4(2)
N1 Pd3 O18 100.0(2)
N2 Pd3 O18 176.8(2)
N1 Pd3 O20 178.1(2)
N2 Pd3 O20 100.7(2)
O18 Pd3 O20 81.9(2)
N1 Pd3 P1 38.69(18)
N2 Pd3 P1 38.74(18)
O18 Pd3 P1 138.68(15)
O20 Pd3 P1 139.39(15)
N1 Pd3 Pd2 39.88(17)
N2 Pd3 Pd2 81.81(15)
O18 Pd3 Pd2 94.97(13)
O20 Pd3 Pd2 139.95(14)
P1 Pd3 Pd2 55.26(4)
N1 Pd3 Pd1 81.87(18)
N2 Pd3 Pd1 38.67(16)
O18 Pd3 Pd1 139.48(14)
O20 Pd3 Pd1 96.50(14)
P1 Pd3 Pd1 54.71(5)
Pd2 Pd3 Pd1 60.744(18)
N6 Pd4 N4 76.8(3)
N6 Pd4 O11L 97.4(2)
N4 Pd4 O11L 174.0(2)
N6 Pd4 O9 177.6(2)
N4 Pd4 O9 103.6(2)
O11L Pd4 O9 82.1(2)
N6 Pd4 P2 38.30(17)
N4 Pd4 P2 38.50(19)
O11L Pd4 P2 135.70(16)
O9 Pd4 P2 142.09(15)
N6 Pd4 Pd5 81.91(17)
N4 Pd4 Pd5 40.40(17)
O11L Pd4 Pd5 138.04(15)
O9 Pd4 Pd5 96.86(14)
P2 Pd4 Pd5 55.43(5)
N6 Pd4 Pd6 39.60(17)
N4 Pd4 Pd6 82.36(17)
O11L Pd4 Pd6 92.21(14)
O9 Pd4 Pd6 138.04(16)
P2 Pd4 Pd6 55.24(4)
Pd5 Pd4 Pd6 60.865(18)
N5 Pd5 N4 77.1(2)
N5 Pd5 O2 98.4(2)
N4 Pd5 O2 175.2(2)
N5 Pd5 O4 177.5(2)
N4 Pd5 O4 102.4(2)
O2 Pd5 O4 82.1(2)
N5 Pd5 P2 38.53(17)
N4 Pd5 P2 38.59(19)
O2 Pd5 P2 136.88(15)
O4 Pd5 P2 140.96(14)
N5 Pd5 Pd4 81.27(16)
N4 Pd5 Pd4 40.66(18)
O2 Pd5 Pd4 137.80(15)
O4 Pd5 Pd4 96.68(14)
P2 Pd5 Pd4 55.61(5)
N5 Pd5 Pd6 38.79(17)
N4 Pd5 Pd6 81.56(17)
O2 Pd5 Pd6 93.98(14)
O4 Pd5 Pd6 138.75(15)
P2 Pd5 Pd6 54.81(4)
Pd4 Pd5 Pd6 59.677(18)
N5 Pd6 N6 77.0(2)
N5 Pd6 O13 99.7(2)
N6 Pd6 O13 176.6(2)
N5 Pd6 O15 177.6(2)
N6 Pd6 O15 100.6(2)
O13 Pd6 O15 82.74(19)
N5 Pd6 P2 38.62(17)
N6 Pd6 P2 38.52(17)
O13 Pd6 P2 138.11(15)
O15 Pd6 P2 138.96(14)
N5 Pd6 Pd4 81.07(16)
N6 Pd6 Pd4 39.39(18)
O13 Pd6 Pd4 141.29(17)
O15 Pd6 Pd4 97.26(14)
P2 Pd6 Pd4 55.56(5)
N5 Pd6 Pd5 38.75(18)
N6 Pd6 Pd5 80.64(16)
O13 Pd6 Pd5 97.22(15)
O15 Pd6 Pd5 141.51(17)
P2 Pd6 Pd5 54.95(5)
Pd4 Pd6 Pd5 59.459(18)
N7 Pd7 N8 76.4(3)
N7 Pd7 O12 176.0(2)
N8 Pd7 O12 99.7(2)
N7 Pd7 O10 101.8(2)
N8 Pd7 O10 177.7(3)
O12 Pd7 O10 82.1(2)
N7 Pd7 P3 38.18(18)
N8 Pd7 P3 38.30(19)
O12 Pd7 P3 137.99(16)
O10 Pd7 P3 139.93(16)
N7 Pd7 Pd9 39.67(17)
N8 Pd7 Pd9 80.90(19)
O12 Pd7 Pd9 139.32(15)
O10 Pd7 Pd9 96.79(16)
P3 Pd7 Pd9 54.98(5)
N7 Pd7 Pd8 81.15(18)
N8 Pd7 Pd8 38.86(16)
O12 Pd7 Pd8 95.23(15)
O10 Pd7 Pd8 139.74(14)
P3 Pd7 Pd8 54.83(4)
Pd9 Pd7 Pd8 59.956(19)
N8 Pd8 N9 76.9(3)
N8 Pd8 O22 177.3(2)
N9 Pd8 O22 100.8(2)
N8 Pd8 O24 99.7(2)
N9 Pd8 O24 176.6(2)
O22 Pd8 O24 82.6(2)
N8 Pd8 P3 38.46(19)
N9 Pd8 P3 38.52(18)
O22 Pd8 P3 139.26(16)
O24 Pd8 P3 138.12(15)
N8 Pd8 Pd9 80.95(18)
N9 Pd8 Pd9 39.27(18)
O22 Pd8 Pd9 96.39(15)
O24 Pd8 Pd9 140.63(15)
P3 Pd8 Pd9 55.02(4)
N8 Pd8 Pd7 39.02(18)
N9 Pd8 Pd7 81.26(19)
O22 Pd8 Pd7 139.66(16)
O24 Pd8 Pd7 96.09(15)
P3 Pd8 Pd7 55.09(5)
Pd9 Pd8 Pd7 59.902(19)
N9 Pd9 N7 76.8(2)
N9 Pd9 O8 100.6(2)
N7 Pd9 O8 176.9(2)
N9 Pd9 O6 176.2(3)
N7 Pd9 O6 100.4(2)
O8 Pd9 O6 82.1(2)
N9 Pd9 P3 38.48(18)
N7 Pd9 P3 38.33(18)
O8 Pd9 P3 139.10(15)
O6 Pd9 P3 138.78(15)
N9 Pd9 Pd7 81.4(2)
N7 Pd9 Pd7 39.32(18)
O8 Pd9 Pd7 139.05(15)
O6 Pd9 Pd7 94.81(16)
P3 Pd9 Pd7 55.17(5)
N9 Pd9 Pd8 39.22(18)
N7 Pd9 Pd8 81.09(17)
O8 Pd9 Pd8 95.83(14)
O6 Pd9 Pd8 138.27(15)
P3 Pd9 Pd8 54.95(4)
Pd7 Pd9 Pd8 60.142(19)
N10 Pd10 N11 76.7(2)
N10 Pd10 O23 176.8(2)
N11 Pd10 O23 100.5(2)
N10 Pd10 O21L 100.4(2)
N11 Pd10 O21L 176.9(2)
O23 Pd10 O21L 82.5(2)
N10 Pd10 P4 38.40(18)
N11 Pd10 P4 38.29(17)
O23 Pd10 P4 138.76(15)
O21L Pd10 P4 138.78(14)
N10 Pd10 Pd11 81.38(18)
N11 Pd10 Pd11 39.94(17)
O23 Pd10 Pd11 95.51(16)
O21L Pd10 Pd11 139.18(15)
P4 Pd10 Pd11 55.14(5)
N10 Pd10 Pd12 39.17(17)
N11 Pd10 Pd12 81.72(16)
O23 Pd10 Pd12 139.47(15)
O21L Pd10 Pd12 95.43(14)
P4 Pd10 Pd12 55.06(4)
Pd11 Pd10 Pd12 60.412(19)
N12 Pd11 N11 76.8(2)
N12 Pd11 O14 99.9(2)
N11 Pd11 O14 176.6(2)
N12 Pd11 O16 176.9(2)
N11 Pd11 O16 101.2(2)
O14 Pd11 O16 82.1(2)
N12 Pd11 P4 38.32(18)
N11 Pd11 P4 38.50(17)
O14 Pd11 P4 138.15(15)
O16 Pd11 P4 139.74(15)
N12 Pd11 Pd10 81.37(18)
N11 Pd11 Pd10 40.33(17)
O14 Pd11 Pd10 140.29(16)
O16 Pd11 Pd10 95.54(16)
P4 Pd11 Pd10 55.52(4)
N12 Pd11 Pd12 39.07(18)
N11 Pd11 Pd12 81.81(18)
O14 Pd11 Pd12 96.00(16)
O16 Pd11 Pd12 138.56(17)
P4 Pd11 Pd12 55.09(5)
Pd10 Pd11 Pd12 60.238(19)
N10 Pd12 N12 76.4(2)
N10 Pd12 O17 100.6(2)
N12 Pd12 O17 176.5(2)
N10 Pd12 O19 177.6(2)
N12 Pd12 O19 101.4(2)
O17 Pd12 O19 81.6(2)
N10 Pd12 P4 38.40(18)
N12 Pd12 P4 38.07(18)
O17 Pd12 P4 139.02(14)
O19 Pd12 P4 139.31(16)
N10 Pd12 Pd10 39.15(16)
N12 Pd12 Pd10 80.66(16)
O17 Pd12 Pd10 95.85(13)
O19 Pd12 Pd10 141.74(14)
P4 Pd12 Pd10 55.06(4)
N10 Pd12 Pd11 80.51(18)
N12 Pd12 Pd11 39.09(16)
O17 Pd12 Pd11 139.04(14)
O19 Pd12 Pd11 98.32(16)
P4 Pd12 Pd11 54.71(5)
Pd10 Pd12 Pd11 59.350(19)
O11 P1 N3 121.9(3)
O11 P1 N1 120.8(3)
N3 P1 N1 95.2(3)
O11 P1 N2 122.1(3)
N3 P1 N2 94.4(3)
N1 P1 N2 95.6(3)
O11 P1 Pd3 139.3(2)
N3 P1 Pd3 98.8(2)
N1 P1 Pd3 47.8(2)
N2 P1 Pd3 47.84(19)
O11 P1 Pd2 138.0(2)
N3 P1 Pd2 47.4(2)
N1 P1 Pd2 47.8(2)
N2 P1 Pd2 99.95(19)
Pd3 P1 Pd2 69.49(5)
O11 P1 Pd1 137.5(3)
N3 P1 Pd1 47.0(2)
N1 P1 Pd1 101.7(2)
N2 P1 Pd1 47.6(2)
Pd3 P1 Pd1 70.71(5)
Pd2 P1 Pd1 70.98(5)
O21 P2 N6 122.2(3)
O21 P2 N5 121.5(3)
N6 P2 N5 94.8(3)
O21 P2 N4 121.2(3)
N6 P2 N4 95.0(3)
N5 P2 N4 95.2(3)
O21 P2 Pd6 137.9(2)
N6 P2 Pd6 47.5(2)
N5 P2 Pd6 47.5(2)
N4 P2 Pd6 100.9(2)
O21 P2 Pd5 138.5(2)
N6 P2 Pd5 99.3(2)
N5 P2 Pd5 47.3(2)
N4 P2 Pd5 47.9(2)
Pd6 P2 Pd5 70.24(5)
O21 P2 Pd4 140.2(2)
N6 P2 Pd4 46.9(2)
N5 P2 Pd4 98.3(2)
N4 P2 Pd4 48.1(2)
Pd6 P2 Pd4 69.21(5)
Pd5 P2 Pd4 68.96(6)
O31 P3 N7 121.3(3)
O31 P3 N8 121.6(3)
N7 P3 N8 94.7(3)
O31 P3 N9 121.8(4)
N7 P3 N9 95.7(3)
N8 P3 N9 95.0(3)
O31 P3 Pd8 138.4(2)
N7 P3 Pd8 100.3(2)
N8 P3 Pd8 47.4(2)
N9 P3 Pd8 47.7(2)
O31 P3 Pd9 139.0(3)
N7 P3 Pd9 48.1(2)
N8 P3 Pd9 99.5(2)
N9 P3 Pd9 47.7(2)
Pd8 P3 Pd9 70.02(5)
O31 P3 Pd7 138.2(3)
N7 P3 Pd7 47.4(2)
N8 P3 Pd7 47.4(2)
N9 P3 Pd7 100.0(2)
Pd8 P3 Pd7 70.08(5)
Pd9 P3 Pd7 69.85(5)
O41 P4 N12 121.8(3)
O41 P4 N11 120.2(3)
N12 P4 N11 95.6(3)
O41 P4 N10 122.4(3)
N12 P4 N10 94.8(3)
N11 P4 N10 95.5(3)
O41 P4 Pd11 138.1(3)
N12 P4 Pd11 47.8(2)
N11 P4 Pd11 47.8(2)
N10 P4 Pd11 99.5(2)
O41 P4 Pd10 138.9(2)
N12 P4 Pd10 99.3(2)
N11 P4 Pd10 48.1(2)
N10 P4 Pd10 47.44(19)
Pd11 P4 Pd10 69.34(5)
O41 P4 Pd12 138.9(2)
N12 P4 Pd12 47.4(2)
N11 P4 Pd12 100.9(2)
N10 P4 Pd12 47.5(2)
Pd11 P4 Pd12 70.20(5)
Pd10 P4 Pd12 69.88(5)
C11 N1 P1 125.7(5)
C11 N1 Pd3 118.9(4)
P1 N1 Pd3 93.5(3)
C11 N1 Pd2 118.8(4)
P1 N1 Pd2 93.5(3)
Pd3 N1 Pd2 100.3(3)
N1 C11 C12 111.2(6)
N1 C11 C13 111.2(6)
C12 C11 C13 110.6(7)
N1 C11 H11 107.9
C12 C11 H11 107.9
C13 C11 H11 107.9
C11 C12 H12A 109.5
C11 C12 H12B 109.5
H12A C12 H12B 109.5
C11 C12 H12C 109.5
H12A C12 H12C 109.5
H12B C12 H12C 109.5
C11 C13 H13A 109.5
C11 C13 H13B 109.5
H13A C13 H13B 109.5
C11 C13 H13C 109.5
H13A C13 H13C 109.5
H13B C13 H13C 109.5
C21 N2 P1 124.6(5)
C21 N2 Pd1 118.2(5)
P1 N2 Pd1 93.7(3)
C21 N2 Pd3 118.7(4)
P1 N2 Pd3 93.4(3)
Pd1 N2 Pd3 102.6(2)
N2 C21 C23 110.9(7)
N2 C21 C22 110.3(6)
C23 C21 C22 112.0(6)
N2 C21 H21 107.8
C23 C21 H21 107.8
C22 C21 H21 107.8
C21 C22 H22A 109.5
C21 C22 H22B 109.5
H22A C22 H22B 109.5
C21 C22 H22C 109.5
H22A C22 H22C 109.5
H22B C22 H22C 109.5
C21 C23 H23A 109.5
C21 C23 H23B 109.5
H23A C23 H23B 109.5
C21 C23 H23C 109.5
H23A C23 H23C 109.5
H23B C23 H23C 109.5
C31 N3 P1 125.4(5)
C31 N3 Pd1 119.7(5)
P1 N3 Pd1 94.4(3)
C31 N3 Pd2 114.4(4)
P1 N3 Pd2 93.9(3)
Pd1 N3 Pd2 104.1(3)
N3 C31 C33 110.4(6)
N3 C31 C32 109.9(6)
C33 C31 C32 112.9(7)
N3 C31 H31 107.8
C33 C31 H31 107.8
C32 C31 H31 107.8
C31 C32 H32A 109.5
C31 C32 H32B 109.5
H32A C32 H32B 109.5
C31 C32 H32C 109.5
H32A C32 H32C 109.5
H32B C32 H32C 109.5
C31 C33 H33A 109.5
C31 C33 H33B 109.5
H33A C33 H33B 109.5
C31 C33 H33C 109.5
H33A C33 H33C 109.5
H33B C33 H33C 109.5
C41 N4 P2 119.9(6)
C41 N4 Pd5 122.3(5)
P2 N4 Pd5 93.5(3)
C41 N4 Pd4 121.9(5)
P2 N4 Pd4 93.4(3)
Pd5 N4 Pd4 98.9(3)
C42 C41 N4 113.1(8)
C42 C41 C43 108.6(9)
N4 C41 C43 110.2(7)
C42 C41 H41 108.3
N4 C41 H41 108.3
C43 C41 H41 108.3
C41 C42 H42A 109.5
C41 C42 H42B 109.5
H42A C42 H42B 109.5
C41 C42 H42C 109.5
H42A C42 H42C 109.5
H42B C42 H42C 109.5
C41 C43 H43A 109.5
C41 C43 H43B 109.5
H43A C43 H43B 109.5
C41 C43 H43C 109.5
H43A C43 H43C 109.5
H43B C43 H43C 109.5
C51 N5 P2 125.7(5)
C51 N5 Pd5 117.1(5)
P2 N5 Pd5 94.2(3)
C51 N5 Pd6 118.2(4)
P2 N5 Pd6 93.9(3)
Pd5 N5 Pd6 102.5(3)
C52 C51 N5 112.3(6)
C52 C51 C53 112.2(7)
N5 C51 C53 110.3(6)
C52 C51 H51 107.2
N5 C51 H51 107.2
C53 C51 H51 107.2
C51 C52 H52A 109.5
C51 C52 H52B 109.5
H52A C52 H52B 109.5
C51 C52 H52C 109.5
H52A C52 H52C 109.5
H52B C52 H52C 109.5
C51 C53 H53A 109.5
C51 C53 H53B 109.5
H53A C53 H53B 109.5
C51 C53 H53C 109.5
H53A C53 H53C 109.5
H53B C53 H53C 109.5
C61 N6 P2 125.9(6)
C61 N6 Pd4 117.7(5)
P2 N6 Pd4 94.8(3)
C61 N6 Pd6 118.0(4)
P2 N6 Pd6 94.0(3)
Pd4 N6 Pd6 101.0(3)
C62 C61 N6 110.9(6)
C62 C61 C63 112.1(8)
N6 C61 C63 110.8(6)
C62 C61 H61 107.6
N6 C61 H61 107.6
C63 C61 H61 107.6
C61 C62 H62A 109.5
C61 C62 H62B 109.5
H62A C62 H62B 109.5
C61 C62 H62C 109.5
H62A C62 H62C 109.5
H62B C62 H62C 109.5
C61 C63 H63A 109.5
C61 C63 H63B 109.5
H63A C63 H63B 109.5
C61 C63 H63C 109.5
H63A C63 H63C 109.5
H63B C63 H63C 109.5
C71 N7 P3 127.2(5)
C71 N7 Pd7 119.2(6)
P3 N7 Pd7 94.4(3)
C71 N7 Pd9 115.7(5)
P3 N7 Pd9 93.6(3)
Pd7 N7 Pd9 101.0(2)
N7 C71 C72 110.4(8)
N7 C71 C73 108.0(8)
C72 C71 C73 117.1(8)
N7 C71 H71 107.0
C72 C71 H71 107.0
C73 C71 H71 107.0
C71 C72 H72A 109.5
C71 C72 H72B 109.5
H72A C72 H72B 109.5
C71 C72 H72C 109.5
H72A C72 H72C 109.5
H72B C72 H72C 109.5
C71 C73 H73A 109.5
C71 C73 H73B 109.5
H73A C73 H73B 109.5
C71 C73 H73C 109.5
H73A C73 H73C 109.5
H73B C73 H73C 109.5
C81 N8 P3 125.7(5)
C81 N8 Pd8 117.2(5)
P3 N8 Pd8 94.1(3)
C81 N8 Pd7 118.1(5)
P3 N8 Pd7 94.3(3)
Pd8 N8 Pd7 102.1(3)
N8 C81 C83 111.5(7)
N8 C81 C82 110.1(7)
C83 C81 C82 113.8(7)
N8 C81 H81 107.0
C83 C81 H81 107.0
C82 C81 H81 107.0
C81 C82 H82A 109.5
C81 C82 H82B 109.5
H82A C82 H82B 109.5
C81 C82 H82C 109.5
H82A C82 H82C 109.5
H82B C82 H82C 109.5
C81 C83 H83A 109.5
C81 C83 H83B 109.5
H83A C83 H83B 109.5
C81 C83 H83C 109.5
H83A C83 H83C 109.5
H83B C83 H83C 109.5
C91 N9 P3 126.4(5)
C91 N9 Pd8 117.0(4)
P3 N9 Pd8 93.8(3)
C91 N9 Pd9 118.6(5)
P3 N9 Pd9 93.9(3)
Pd8 N9 Pd9 101.5(3)
N9 C91 C93 111.2(7)
N9 C91 C92 110.8(6)
C93 C91 C92 111.5(7)
N9 C91 H91 107.7
C93 C91 H91 107.7
C92 C91 H91 107.7
C91 C92 H92A 109.5
C91 C92 H92B 109.5
H92A C92 H92B 109.5
C91 C92 H92C 109.5
H92A C92 H92C 109.5
H92B C92 H92C 109.5
C91 C93 H93A 109.5
C91 C93 H93B 109.5
H93A C93 H93B 109.5
C91 C93 H93C 109.5
H93A C93 H93C 109.5
H93B C93 H93C 109.5
C101 N10 P4 124.5(5)
C101 N10 Pd10 119.0(4)
P4 N10 Pd10 94.2(3)
C101 N10 Pd12 117.9(4)
P4 N10 Pd12 94.1(3)
Pd10 N10 Pd12 101.7(3)
N10 C101 C103 110.4(6)
N10 C101 C102 110.2(6)
C103 C101 C102 113.5(6)
N10 C101 H101 107.5
C103 C101 H101 107.5
C102 C101 H101 107.5
C101 C102 H10A 109.5
C101 C102 H10B 109.5
H10A C102 H10B 109.5
C101 C102 H10C 109.5
H10A C102 H10C 109.5
H10B C102 H10C 109.5
C101 C103 H10D 109.5
C101 C103 H10E 109.5
H10D C103 H10E 109.5
C101 C103 H10F 109.5
H10D C103 H10F 109.5
H10E C103 H10F 109.5
C111 N11 P4 126.8(5)
C111 N11 Pd11 118.4(5)
P4 N11 Pd11 93.7(3)
C111 N11 Pd10 118.4(5)
P4 N11 Pd10 93.7(3)
Pd11 N11 Pd10 99.7(2)
N11 C111 C112 110.5(6)
N11 C111 C113 111.0(7)
C112 C111 C113 112.0(7)
N11 C111 H111 107.7
C112 C111 H111 107.7
C113 C111 H111 107.7
C111 C112 H11A 109.5
C111 C112 H11B 109.5
H11A C112 H11B 109.5
C111 C112 H11C 109.5
H11A C112 H11C 109.5
H11B C112 H11C 109.5
C111 C113 H11D 109.5
C111 C113 H11E 109.5
H11D C113 H11E 109.5
C111 C113 H11F 109.5
H11D C113 H11F 109.5
H11E C113 H11F 109.5
C121 N12 P4 126.1(5)
C121 N12 Pd12 117.6(5)
P4 N12 Pd12 94.5(3)
C121 N12 Pd11 117.5(5)
P4 N12 Pd11 93.9(3)
Pd12 N12 Pd11 101.8(2)
N12 C121 C123 111.4(7)
N12 C121 C122 110.7(8)
C123 C121 C122 111.4(7)
N12 C121 H121 107.7
C123 C121 H121 107.7
C122 C121 H121 107.7
C121 C122 H12D 109.5
C121 C122 H12E 109.5
H12D C122 H12E 109.5
C121 C122 H12F 109.5
H12D C122 H12F 109.5
H12E C122 H12F 109.5
C121 C123 H12G 109.5
C121 C123 H12H 109.5
H12G C123 H12H 109.5
C121 C123 H12I 109.5
H12G C123 H12I 109.5
H12H C123 H12I 109.5
C1 O1 Pd1 110.4(5)
C1 O2 Pd5 113.2(4)
C2 O3 Pd1 110.9(5)
C2 O4 Pd5 111.2(5)
O1 C1 O2 126.6(7)
O1 C1 C2 117.3(8)
O2 C1 C2 116.0(7)
O3 C2 O4 125.7(7)
O3 C2 C1 117.4(7)
O4 C2 C1 116.9(8)
C3 O5 Pd2 110.8(5)
C3 O6 Pd9 111.3(5)
C4 O7 Pd2 111.1(5)
C4 O8 Pd9 112.0(5)
O5 C3 O6 125.2(7)
O5 C3 C4 117.8(6)
O6 C3 C4 117.0(6)
O7 C4 O8 125.6(7)
O7 C4 C3 117.8(6)
O8 C4 C3 116.6(6)
C5 O9 Pd4 111.0(5)
C5 O10 Pd7 111.9(5)
C6 O11L Pd4 110.9(5)
C6 O12 Pd7 111.4(5)
O9 C5 O10 125.8(8)
O9 C5 C6 117.6(7)
O10 C5 C6 116.6(7)
O11L C6 O12 124.2(7)
O11L C6 C5 118.1(7)
O12 C6 C5 117.7(7)
C7 O13 Pd6 109.1(4)
C7 O14 Pd11 110.9(4)
C8 O15 Pd6 111.2(5)
C8 O16 Pd11 110.4(5)
O14 C7 O13 122.4(7)
O14 C7 C8 118.0(7)
O13 C7 C8 119.5(7)
O15 C8 O16 125.3(7)
O15 C8 C7 117.2(7)
O16 C8 C7 117.5(7)
C9 O17 Pd12 110.9(5)
C9 O18 Pd3 110.7(5)
C10 O19 Pd12 110.6(5)
C10 O20 Pd3 110.6(5)
O18 C9 O17 123.8(7)
O18 C9 C10 119.0(7)
O17 C9 C10 117.1(7)
O19 C10 O20 123.8(7)
O19 C10 C9 118.8(7)
O20 C10 C9 117.4(7)
C11L O21L Pd10 109.7(5)
C11L O22 Pd8 110.4(5)
C12L O23 Pd10 110.4(5)
C12L O24 Pd8 111.1(5)
O21L C11L O22 123.3(8)
O21L C11L C12L 119.0(7)
O22 C11L C12L 117.7(7)
O23 C12L O24 124.4(8)
O23 C12L C11L 117.6(7)
O24 C12L C11L 118.0(7)
C2S C1S C6S 120.0
C2S C1S C7S 119.2(9)
C6S C1S C7S 120.7(9)
C3S C2S C1S 120.0
C3S C2S H2S 120.0
C1S C2S H2S 120.0
C2S C3S C4S 120.0
C2S C3S H3S 120.0
C4S C3S H3S 120.0
C5S C4S C3S 120.0
C5S C4S H4S 120.0
C3S C4S H4S 120.0
C6S C5S C4S 120.0
C6S C5S H5S 120.0
C4S C5S H5S 120.0
C5S C6S C1S 120.0
C5S C6S H6S 120.0
C1S C6S H6S 120.0
C1S C7S H7S1 109.5
C1S C7S H7S2 109.5
H7S1 C7S H7S2 109.5
C1S C7S H7S3 109.5
H7S1 C7S H7S3 109.5
H7S2 C7S H7S3 109.5
C2G S1G C1G 88(3)
C2G S1G O1G 94(2)
C1G S1G O1G 163(3)
S1G C1G C2G 45.3(14)
S1G C1G H1G1 109.5
C2G C1G H1G1 138.3
S1G C1G H1G2 109.5
C2G C1G H1G2 110.7
H1G1 C1G H1G2 109.5
S1G C1G H1G3 109.5
C2G C1G H1G3 66.7
H1G1 C1G H1G3 109.5
H1G2 C1G H1G3 109.5
S1G C2G C1G 46.7(15)
S1G C2G H2G1 109.5
C1G C2G H2G1 156.1
S1G C2G H2G2 109.5
C1G C2G H2G2 84.7
H2G1 C2G H2G2 109.5
S1G C2G H2G3 109.5
C1G C2G H2G3 82.2
H2G1 C2G H2G3 109.5
H2G2 C2G H2G3 109.5
C4G S2G C3G 88(3)
C4G S2G O2G 94(3)
C3G S2G O2G 154(5)
S2G C3G C4G 45.8(16)
S2G C3G H3G1 109.5
C4G C3G H3G1 121.8
S2G C3G H3G2 109.5
C4G C3G H3G2 127.8
H3G1 C3G H3G2 109.5
S2G C3G H3G3 109.5
C4G C3G H3G3 63.7
H3G1 C3G H3G3 109.5
H3G2 C3G H3G3 109.5
S2G C4G C3G 46.2(15)
S2G C4G H4G1 109.5
C3G C4G H4G1 155.5
S2G C4G H4G2 109.5
C3G C4G H4G2 85.6
H4G1 C4G H4G2 109.5
S2G C4G H4G3 109.5
C3G C4G H4G3 81.9
H4G1 C4G H4G3 109.5
H4G2 C4G H4G3 109.5

loop_
_geom_bond_atom_site_label_1
_geom_bond_atom_site_label_2
_geom_bond_distance
Pd1 N3 2.003(6)
Pd1 N2 2.021(6)
Pd1 O3 2.055(5)
Pd1 O1 2.077(5)
Pd1 P1 2.730(2)
Pd1 Pd3 3.1565(8)
Pd1 Pd2 3.1670(8)
Pd2 N3 2.013(6)
Pd2 N1 2.024(6)
Pd2 O7 2.063(5)
Pd2 O5 2.067(5)
Pd2 P1 2.726(2)
Pd2 Pd3 3.1066(8)
Pd3 N1 2.023(6)
Pd3 N2 2.024(6)
Pd3 O18 2.061(5)
Pd3 O20 2.067(5)
Pd3 P1 2.725(2)
Pd4 N6 2.007(6)
Pd4 N4 2.043(6)
Pd4 O11L 2.063(5)
Pd4 O9 2.064(6)
Pd4 P2 2.739(2)
Pd4 Pd5 3.0976(8)
Pd4 Pd6 3.1046(8)
Pd5 N5 2.014(6)
Pd5 N4 2.032(6)
Pd5 O2 2.053(5)
Pd5 O4 2.066(5)
Pd5 P2 2.733(2)
Pd5 Pd6 3.1416(8)
Pd6 N5 2.016(6)
Pd6 N6 2.016(6)
Pd6 O13 2.058(5)
Pd6 O15 2.066(5)
Pd6 P2 2.728(2)
Pd7 N7 2.014(7)
Pd7 N8 2.014(6)
Pd7 O12 2.050(6)
Pd7 O10 2.059(5)
Pd7 P3 2.728(2)
Pd7 Pd9 3.1198(9)
Pd7 Pd8 3.1274(9)
Pd8 N8 2.007(6)
Pd8 N9 2.014(6)
Pd8 O22 2.051(5)
Pd8 O24 2.054(5)
Pd8 P3 2.7191(19)
Pd8 Pd9 3.1216(8)
Pd9 N9 2.016(6)
Pd9 N7 2.029(6)
Pd9 O8 2.050(5)
Pd9 O6 2.065(5)
Pd9 P3 2.722(2)
Pd10 N10 2.016(6)
Pd10 N11 2.035(6)
Pd10 O23 2.058(5)
Pd10 O21L 2.061(5)
Pd10 P4 2.7301(19)
Pd10 Pd11 3.0990(9)
Pd10 Pd12 3.1271(8)
Pd11 N12 2.018(6)
Pd11 N11 2.019(6)
Pd11 O14 2.037(5)
Pd11 O16 2.065(5)
Pd11 P4 2.718(2)
Pd11 Pd12 3.1325(9)
Pd12 N10 2.017(6)
Pd12 N12 2.017(6)
Pd12 O17 2.061(5)
Pd12 O19 2.066(5)
Pd12 P4 2.730(2)
P1 O11 1.472(5)
P1 N3 1.706(6)
P1 N1 1.707(6)
P1 N2 1.708(6)
P2 O21 1.460(6)
P2 N6 1.703(6)
P2 N5 1.707(6)
P2 N4 1.708(7)
P3 O31 1.472(5)
P3 N7 1.691(6)
P3 N8 1.695(7)
P3 N9 1.697(6)
P4 O41 1.464(5)
P4 N12 1.689(6)
P4 N11 1.695(6)
P4 N10 1.700(7)
N1 C11 1.496(10)
C11 C12 1.538(11)
C11 C13 1.543(10)
C11 H11 1.0000
C12 H12A 0.9800
C12 H12B 0.9800
C12 H12C 0.9800
C13 H13A 0.9800
C13 H13B 0.9800
C13 H13C 0.9800
N2 C21 1.485(8)
C21 C23 1.539(11)
C21 C22 1.540(10)
C21 H21 1.0000
C22 H22A 0.9800
C22 H22B 0.9800
C22 H22C 0.9800
C23 H23A 0.9800
C23 H23B 0.9800
C23 H23C 0.9800
N3 C31 1.489(9)
C31 C33 1.507(11)
C31 C32 1.546(10)
C31 H31 1.0000
C32 H32A 0.9800
C32 H32B 0.9800
C32 H32C 0.9800
C33 H33A 0.9800
C33 H33B 0.9800
C33 H33C 0.9800
N4 C41 1.507(10)
C41 C42 1.440(14)
C41 C43 1.556(13)
C41 H41 1.0000
C42 H42A 0.9800
C42 H42B 0.9800
C42 H42C 0.9800
C43 H43A 0.9800
C43 H43B 0.9800
C43 H43C 0.9800
N5 C51 1.501(9)
C51 C52 1.488(10)
C51 C53 1.505(11)
C51 H51 1.0000
C52 H52A 0.9800
C52 H52B 0.9800
C52 H52C 0.9800
C53 H53A 0.9800
C53 H53B 0.9800
C53 H53C 0.9800
N6 C61 1.503(9)
C61 C62 1.484(11)
C61 C63 1.510(11)
C61 H61 1.0000
C62 H62A 0.9800
C62 H62B 0.9800
C62 H62C 0.9800
C63 H63A 0.9800
C63 H63B 0.9800
C63 H63C 0.9800
N7 C71 1.510(10)
C71 C72 1.513(14)
C71 C73 1.545(15)
C71 H71 1.0000
C72 H72A 0.9800
C72 H72B 0.9800
C72 H72C 0.9800
C73 H73A 0.9800
C73 H73B 0.9800
C73 H73C 0.9800
N8 C81 1.514(10)
C81 C83 1.519(12)
C81 C82 1.530(11)
C81 H81 1.0000
C82 H82A 0.9800
C82 H82B 0.9800
C82 H82C 0.9800
C83 H83A 0.9800
C83 H83B 0.9800
C83 H83C 0.9800
N9 C91 1.501(11)
C91 C93 1.517(11)
C91 C92 1.552(11)
C91 H91 1.0000
C92 H92A 0.9800
C92 H92B 0.9800
C92 H92C 0.9800
C93 H93A 0.9800
C93 H93B 0.9800
C93 H93C 0.9800
N10 C101 1.494(10)
C101 C103 1.507(10)
C101 C102 1.515(10)
C101 H101 1.0000
C102 H10A 0.9800
C102 H10B 0.9800
C102 H10C 0.9800
C103 H10D 0.9800
C103 H10E 0.9800
C103 H10F 0.9800
N11 C111 1.499(9)
C111 C112 1.517(11)
C111 C113 1.543(11)
C111 H111 1.0000
C112 H11A 0.9800
C112 H11B 0.9800
C112 H11C 0.9800
C113 H11D 0.9800
C113 H11E 0.9800
C113 H11F 0.9800
N12 C121 1.502(9)
C121 C123 1.527(12)
C121 C122 1.553(13)
C121 H121 1.0000
C122 H12D 0.9800
C122 H12E 0.9800
C122 H12F 0.9800
C123 H12G 0.9800
C123 H12H 0.9800
C123 H12I 0.9800
O1 C1 1.239(9)
O2 C1 1.252(9)
O3 C2 1.252(10)
O4 C2 1.277(10)
C1 C2 1.578(10)
O5 C3 1.240(8)
O6 C3 1.257(8)
O7 C4 1.230(8)
O8 C4 1.263(8)
C3 C4 1.566(11)
O9 C5 1.252(10)
O10 C5 1.261(10)
O11L C6 1.247(9)
O12 C6 1.264(9)
C5 C6 1.545(11)
O13 C7 1.283(9)
O14 C7 1.260(9)
O15 C8 1.252(9)
O16 C8 1.257(9)
C7 C8 1.522(10)
O17 C9 1.271(8)
O18 C9 1.248(9)
O19 C10 1.249(9)
O20 C10 1.271(8)
C9 C10 1.516(11)
O21L C11L 1.255(8)
O22 C11L 1.281(9)
O23 C12L 1.255(9)
O24 C12L 1.257(8)
C11L C12L 1.524(12)
C1S C2S 1.3900
C1S C6S 1.3900
C1S C7S 1.563(16)
C2S C3S 1.3900
C2S H2S 0.9500
C3S C4S 1.3900
C3S H3S 0.9500
C4S C5S 1.3900
C4S H4S 0.9500
C5S C6S 1.3900
C5S H5S 0.9500
C6S H6S 0.9500
C7S H7S1 0.9800
C7S H7S2 0.9800
C7S H7S3 0.9800
S1G C2G 1.36(3)
S1G C1G 1.40(3)
S1G O1G 1.62(3)
C1G C2G 1.92(5)
C1G H1G1 0.9800
C1G H1G2 0.9800
C1G H1G3 0.9800
C2G H2G1 0.9800
C2G H2G2 0.9800
C2G H2G3 0.9800
S2G C4G 1.37(3)
S2G C3G 1.38(3)
S2G O2G 1.62(3)
C3G C4G 1.91(5)
C3G H3G1 0.9800
C3G H3G2 0.9800
C3G H3G3 0.9800
C4G H4G1 0.9800
C4G H4G2 0.9800
C4G H4G3 0.9800

loop_
_platon_squeeze_void_nr
_platon_squeeze_void_average_x
_platon_squeeze_void_average_y
_platon_squeeze_void_average_z
_platon_squeeze_void_volume
_platon_squeeze_void_count_electrons
_platon_squeeze_void_content
1 0.286 0.250 -0.105 1045 549 ' '
2 0.714 0.750 -0.035 1046 551 ' '
3 0.446 0.565 0.038 21 7 ' '
4 0.863 0.014 0.035 9 2 ' '
5 0.554 0.065 0.461 21 6 ' '
6 0.137 0.514 0.464 9 2 ' '
7 0.446 0.935 0.538 21 7 ' '
8 0.863 0.486 0.535 9 3 ' '
9 0.554 0.435 0.961 22 6 ' '
10 0.137 0.986 0.964 9 2 ' '
